data_7245190
loop_
_publ_author_name
'Qu, Zhonghua'
'Tian, Tong'
'Tan, Yongbo'
'Ji, Xiaochen'
'Deng, Guo-Jun'
'Huang, Huawen'

_publ_section_title
;
 Redox-neutral ketyl radical coupling/cyclization of carbonyls with N-aryl
 acrylamides through consecutive photoinduced electron transfer
;
_journal_issue 19
_journal_name_full 'Green Chemistry'
_journal_page_first 7403
_journal_page_last 7409
_journal_paper_doi 10.1039/D2GC01966C
_journal_volume 24
_journal_year 2022
_chemical_formula_moiety 'C18 H19 N O2'
_chemical_formula_sum 'C18 H19 N O2'
_chemical_formula_weight 281.34
_space_group_crystal_system triclinic
_space_group_IT_number 2
_space_group_name_Hall '-P 1'
_space_group_name_H-M_alt 'P -1'
_atom_sites_solution_hydrogens geom
_atom_sites_solution_primary dual
_audit_creation_date 2021-06-30
_audit_creation_method
;
Olex2 1.3-alpha
(compiled 2020.09.11 svn.r3730fd0d for OlexSys, GUI svn.r6159)
;
_audit_update_record
;
2022-04-14 deposited with the CCDC.	2022-07-13 downloaded from the CCDC.
;
_cell_angle_alpha 94.614(8)
_cell_angle_beta 101.272(8)
_cell_angle_gamma 99.213(7)
_cell_formula_units_Z 2
_cell_length_a 7.8246(6)
_cell_length_b 9.2051(7)
_cell_length_c 10.7849(12)
_cell_measurement_reflns_used 2599
_cell_measurement_temperature 200.00(10)
_cell_measurement_theta_max 29.0250
_cell_measurement_theta_min 2.6780
_cell_volume 746.96(12)
_computing_cell_refinement 'CrysAlisPro 1.171.38.43f (Rigaku OD, 2015)'
_computing_data_collection 'CrysAlisPro 1.171.38.43f (Rigaku OD, 2015)'
_computing_data_reduction 'CrysAlisPro 1.171.38.43f (Rigaku OD, 2015)'
_computing_molecular_graphics 'Olex2 1.3-alpha (Dolomanov et al., 2009)'
_computing_publication_material 'Olex2 1.3-alpha (Dolomanov et al., 2009)'
_computing_structure_refinement 'SHELXL 2018/3 (Sheldrick, 2015)'
_computing_structure_solution 'SHELXT 2018/2 (Sheldrick, 2018)'
_diffrn_ambient_environment N~2~
_diffrn_ambient_temperature 200.00(10)
_diffrn_detector 'CCD plate'
_diffrn_detector_area_resol_mean 5.2684
_diffrn_detector_type AtlasS2
_diffrn_measured_fraction_theta_full 1.000
_diffrn_measured_fraction_theta_max 1.000
_diffrn_measurement_details
;
List of Runs (angles in degrees, time in seconds):

  # Type    Start    End  Width  t~exp~   \w     \q     \k     \f   Frames
#--------------------------------------------------------------------------
  1  \w    -40.00  59.00   1.00    1.20    --  -11.43  57.00  30.00   99
  2  \w    -79.00  11.00   1.00    1.20    --  -11.43 -57.00-120.00   90
  3  \w    -15.00  77.00   1.00    1.20    --   12.05  77.00 150.00   92
;
_diffrn_measurement_device 'four-circle diffractometer'
_diffrn_measurement_device_type 'SuperNova, Dual, Cu at zero, AtlasS2'
_diffrn_measurement_method '\w scans'
_diffrn_orient_matrix_type 'CrysAlisPro convention (1999,Acta A55,543-557)'
_diffrn_orient_matrix_UB_11 0.0109620000
_diffrn_orient_matrix_UB_12 -0.0252344000
_diffrn_orient_matrix_UB_13 -0.0613617000
_diffrn_orient_matrix_UB_21 0.0706826000
_diffrn_orient_matrix_UB_22 -0.0342571000
_diffrn_orient_matrix_UB_23 0.0281516000
_diffrn_orient_matrix_UB_31 -0.0609367000
_diffrn_orient_matrix_UB_32 -0.0660735000
_diffrn_orient_matrix_UB_33 -0.0004289000
_diffrn_radiation_monochromator mirror
_diffrn_radiation_probe x-ray
_diffrn_radiation_type 'Mo K\a'
_diffrn_radiation_wavelength 0.71073
_diffrn_reflns_av_R_equivalents 0.0261
_diffrn_reflns_av_unetI/netI 0.0405
_diffrn_reflns_Laue_measured_fraction_full 1.000
_diffrn_reflns_Laue_measured_fraction_max 1.000
_diffrn_reflns_limit_h_max 9
_diffrn_reflns_limit_h_min -7
_diffrn_reflns_limit_k_max 10
_diffrn_reflns_limit_k_min -10
_diffrn_reflns_limit_l_max 12
_diffrn_reflns_limit_l_min -12
_diffrn_reflns_number 4822
_diffrn_reflns_point_group_measured_fraction_full 1.000
_diffrn_reflns_point_group_measured_fraction_max 1.000
_diffrn_reflns_theta_full 24.996
_diffrn_reflns_theta_max 24.996
_diffrn_reflns_theta_min 1.938
_diffrn_source 'micro-focus sealed X-ray tube'
_diffrn_source_type 'SuperNova (Mo) X-ray Source'
_exptl_absorpt_coefficient_mu 0.081
_exptl_absorpt_correction_T_max 1.00000
_exptl_absorpt_correction_T_min 0.76100
_exptl_absorpt_correction_type multi-scan
_exptl_absorpt_process_details
;
CrysAlisPro 1.171.38.43f (Rigaku Oxford Diffraction, 2015)
Empirical absorption correction using spherical harmonics,
 implemented in SCALE3 ABSPACK scaling algorithm.
;
_exptl_crystal_colour colourless
_exptl_crystal_colour_primary colourless
_exptl_crystal_density_diffrn 1.251
_exptl_crystal_description block
_exptl_crystal_F_000 300
_exptl_crystal_size_max 0.14
_exptl_crystal_size_mid 0.13
_exptl_crystal_size_min 0.12
_refine_diff_density_max 0.231
_refine_diff_density_min -0.317
_refine_diff_density_rms 0.072
_refine_ls_extinction_method none
_refine_ls_goodness_of_fit_ref 1.054
_refine_ls_hydrogen_treatment constr
_refine_ls_matrix_type full
_refine_ls_number_parameters 193
_refine_ls_number_reflns 2633
_refine_ls_number_restraints 0
_refine_ls_restrained_S_all 1.054
_refine_ls_R_factor_all 0.0547
_refine_ls_R_factor_gt 0.0469
_refine_ls_shift/su_max 0.001
_refine_ls_shift/su_mean 0.000
_refine_ls_structure_factor_coef Fsqd
_refine_ls_weighting_details 'w=1/[\s^2^(Fo^2^)+(0.0633P)^2^+0.0976P] where P=(Fo^2^+2Fc^2^)/3'
_refine_ls_weighting_scheme calc
_refine_ls_wR_factor_gt 0.1131
_refine_ls_wR_factor_ref 0.1209
_reflns_Friedel_coverage 0.000
_reflns_number_gt 2228
_reflns_number_total 2633
_reflns_threshold_expression 'I > 2\s(I)'
_cod_data_source_file d2gc01966c2.cif
_cod_data_source_block 3064
_cod_depositor_comments 'Adding full bibliography for 7245189--7245190.cif.'
_cod_database_code 7245190
_shelx_shelxl_version_number 2018/3
_shelx_space_group_comment
;
The symmetry employed for this shelxl refinement is uniquely defined
by the following loop, which should always be used as a source of
symmetry information in preference to the above space-group names.
They are only intended as comments.
;
_shelx_estimated_absorpt_t_max 0.990
_shelx_estimated_absorpt_t_min 0.989
_reflns_odcompleteness_completeness 100.00
_reflns_odcompleteness_iscentric 1
_reflns_odcompleteness_theta 26.32
_olex2_refinement_description
;
1. Fixed Uiso
 At 1.2 times of:
  All C(H) groups, All C(H,H) groups
 At 1.5 times of:
  All C(H,H,H) groups, All O(H) groups
2.a Ternary CH refined with riding coordinates:
 C9(H9)
2.b Secondary CH2 refined with riding coordinates:
 C8(H8A,H8B)
2.c Aromatic/amide H refined with riding coordinates:
 C2(H2A), C3(H3), C4(H4), C5(H5), C11(H11), C12(H12), C13(H13), C14(H14),
 C15(H15)
2.d Idealised Me refined as rotating group:
 C16(H16A,H16B,H16C), C17(H17A,H17B,H17C)
2.e Idealised tetrahedral OH refined as rotating group:
 O2(H2)
;
_olex2_submission_special_instructions 'No special instructions were received'
_oxdiff_exptl_absorpt_empirical_details
;
Empirical correction (ABSPACK) includes:
- Absorption correction using spherical harmonics
- Frame scaling
;
_oxdiff_exptl_absorpt_empirical_full_max 1.391
_oxdiff_exptl_absorpt_empirical_full_min 0.642

loop_
_space_group_symop_operation_xyz
'x, y, z'
'-x, -y, -z'

loop_
_atom_site_label
_atom_site_type_symbol
_atom_site_fract_x
_atom_site_fract_y
_atom_site_fract_z
_atom_site_U_iso_or_equiv
_atom_site_adp_type
_atom_site_occupancy
_atom_site_site_symmetry_order
_atom_site_calc_flag
_atom_site_refinement_flags_posn
_atom_site_refinement_flags_adp
_atom_site_refinement_flags_occupancy
_atom_site_disorder_assembly
_atom_site_disorder_group
O1 O 0.64645(15) 0.11554(13) 0.43413(11) 0.0366(3) Uani 1 1 d . . . . .
O2 O 0.39681(14) 0.19836(13) 0.60842(10) 0.0306(3) Uani 1 1 d . . . . .
H2 H 0.375799 0.108902 0.586094 0.046 Uiso 1 1 calc R U . . .
N1 N 0.71910(16) 0.36628(15) 0.49065(12) 0.0276(3) Uani 1 1 d . . . . .
C1 C 0.81995(19) 0.46311(17) 0.59580(14) 0.0254(4) Uani 1 1 d . . . . .
C2 C 0.8620(2) 0.61573(19) 0.60885(17) 0.0346(4) Uani 1 1 d . . . . .
H2A H 0.820538 0.669690 0.543642 0.041 Uiso 1 1 calc R U . . .
C3 C 0.9685(2) 0.6856(2) 0.72316(18) 0.0420(5) Uani 1 1 d . . . . .
H3 H 1.000763 0.788226 0.734093 0.050 Uiso 1 1 calc R U . . .
C4 C 1.0275(2) 0.6061(2) 0.82080(17) 0.0433(5) Uani 1 1 d . . . . .
H4 H 1.097865 0.655468 0.896786 0.052 Uiso 1 1 calc R U . . .
C5 C 0.9822(2) 0.45224(19) 0.80621(16) 0.0349(4) Uani 1 1 d . . . . .
H5 H 1.021467 0.398555 0.872205 0.042 Uiso 1 1 calc R U . . .
C6 C 0.87897(18) 0.38063(17) 0.69341(14) 0.0252(4) Uani 1 1 d . . . . .
C7 C 0.80765(19) 0.21834(16) 0.65048(14) 0.0239(4) Uani 1 1 d . . . . .
C8 C 0.67620(19) 0.15316(17) 0.73069(14) 0.0248(4) Uani 1 1 d . . . . .
H8A H 0.634059 0.049142 0.699845 0.030 Uiso 1 1 calc R U . . .
H8B H 0.739846 0.158964 0.818181 0.030 Uiso 1 1 calc R U . . .
C9 C 0.51637(19) 0.22874(17) 0.72899(13) 0.0244(4) Uani 1 1 d . . . . .
H9 H 0.561166 0.335725 0.742167 0.029 Uiso 1 1 calc R U . . .
C10 C 0.42404(18) 0.19269(17) 0.83694(14) 0.0245(4) Uani 1 1 d . . . . .
C11 C 0.4090(2) 0.3047(2) 0.92419(17) 0.0398(4) Uani 1 1 d . . . . .
H11 H 0.456766 0.402052 0.916819 0.048 Uiso 1 1 calc R U . . .
C12 C 0.3236(3) 0.2750(2) 1.02314(18) 0.0465(5) Uani 1 1 d . . . . .
H12 H 0.314974 0.351993 1.081686 0.056 Uiso 1 1 calc R U . . .
C13 C 0.2517(2) 0.1316(2) 1.03432(16) 0.0392(5) Uani 1 1 d . . . . .
H13 H 0.194125 0.111046 1.100290 0.047 Uiso 1 1 calc R U . . .
C14 C 0.2655(2) 0.0193(2) 0.94796(15) 0.0345(4) Uani 1 1 d . . . . .
H14 H 0.216493 -0.077737 0.955360 0.041 Uiso 1 1 calc R U . . .
C15 C 0.3513(2) 0.04827(18) 0.84971(14) 0.0296(4) Uani 1 1 d . . . . .
H15 H 0.360380 -0.029293 0.791933 0.035 Uiso 1 1 calc R U . . .
C16 C 0.9521(2) 0.1242(2) 0.65353(17) 0.0365(4) Uani 1 1 d . . . . .
H16A H 0.900187 0.025812 0.613720 0.055 Uiso 1 1 calc R U . . .
H16B H 1.008766 0.120112 0.740254 0.055 Uiso 1 1 calc R U . . .
H16C H 1.038234 0.167622 0.608553 0.055 Uiso 1 1 calc R U . . .
C17 C 0.6363(2) 0.4129(2) 0.37198(16) 0.0409(5) Uani 1 1 d . . . . .
H17A H 0.555560 0.476922 0.388081 0.061 Uiso 1 1 calc R U . . .
H17B H 0.572639 0.327505 0.314922 0.061 Uiso 1 1 calc R U . . .
H17C H 0.725635 0.465221 0.334243 0.061 Uiso 1 1 calc R U . . .
C18 C 0.71302(19) 0.22202(18) 0.51290(14) 0.0260(4) Uani 1 1 d . . . . .

loop_
_atom_site_aniso_label
_atom_site_aniso_U_11
_atom_site_aniso_U_22
_atom_site_aniso_U_33
_atom_site_aniso_U_23
_atom_site_aniso_U_13
_atom_site_aniso_U_12
O1 0.0419(7) 0.0343(7) 0.0312(6) -0.0020(6) 0.0101(5) -0.0008(5)
O2 0.0272(6) 0.0378(7) 0.0288(6) 0.0088(5) 0.0054(5) 0.0095(5)
N1 0.0269(7) 0.0307(8) 0.0273(7) 0.0096(6) 0.0080(6) 0.0052(6)
C1 0.0214(8) 0.0273(8) 0.0307(8) 0.0055(7) 0.0119(6) 0.0047(6)
C2 0.0358(9) 0.0287(9) 0.0457(10) 0.0119(8) 0.0191(8) 0.0082(7)
C3 0.0450(11) 0.0266(9) 0.0552(12) -0.0024(9) 0.0225(9) -0.0022(8)
C4 0.0419(11) 0.0401(11) 0.0418(10) -0.0068(9) 0.0107(8) -0.0075(8)
C5 0.0308(9) 0.0397(10) 0.0325(9) 0.0054(8) 0.0067(7) 0.0010(7)
C6 0.0182(7) 0.0293(9) 0.0301(8) 0.0056(7) 0.0103(6) 0.0031(6)
C7 0.0216(8) 0.0252(8) 0.0276(8) 0.0075(7) 0.0085(6) 0.0057(6)
C8 0.0236(8) 0.0244(8) 0.0280(8) 0.0094(7) 0.0069(6) 0.0037(6)
C9 0.0245(8) 0.0235(8) 0.0262(8) 0.0059(7) 0.0069(6) 0.0039(6)
C10 0.0193(7) 0.0292(8) 0.0251(8) 0.0043(7) 0.0041(6) 0.0049(6)
C11 0.0489(11) 0.0305(10) 0.0421(10) 0.0002(8) 0.0212(8) 0.0012(8)
C12 0.0616(13) 0.0435(11) 0.0400(10) -0.0026(9) 0.0253(9) 0.0120(9)
C13 0.0383(10) 0.0531(12) 0.0325(9) 0.0128(9) 0.0179(8) 0.0103(9)
C14 0.0346(9) 0.0364(10) 0.0323(9) 0.0102(8) 0.0090(7) 0.0007(7)
C15 0.0328(9) 0.0293(9) 0.0268(8) 0.0030(7) 0.0082(7) 0.0041(7)
C16 0.0301(9) 0.0364(10) 0.0496(10) 0.0123(9) 0.0155(8) 0.0131(7)
C17 0.0431(10) 0.0516(12) 0.0314(9) 0.0174(9) 0.0066(8) 0.0137(9)
C18 0.0235(8) 0.0284(9) 0.0283(8) 0.0035(7) 0.0124(7) 0.0021(6)

loop_
_atom_type_symbol
_atom_type_description
_atom_type_scat_dispersion_real
_atom_type_scat_dispersion_imag
_atom_type_scat_source
C C 0.0033 0.0016 'International Tables Vol C Tables 4.2.6.8 and 6.1.1.4'
H H 0.0000 0.0000 'International Tables Vol C Tables 4.2.6.8 and 6.1.1.4'
N N 0.0061 0.0033 'International Tables Vol C Tables 4.2.6.8 and 6.1.1.4'
O O 0.0106 0.0060 'International Tables Vol C Tables 4.2.6.8 and 6.1.1.4'

loop_
_geom_angle_atom_site_label_1
_geom_angle_atom_site_label_2
_geom_angle_atom_site_label_3
_geom_angle
_geom_angle_site_symmetry_1
_geom_angle_site_symmetry_3
_geom_angle_publ_flag
C9 O2 H2 109.5 . . ?
C1 N1 C17 124.46(14) . . ?
C18 N1 C1 111.39(12) . . ?
C18 N1 C17 124.13(15) . . ?
C2 C1 N1 128.87(14) . . ?
C2 C1 C6 122.02(16) . . ?
C6 C1 N1 109.11(13) . . ?
C1 C2 H2A 121.3 . . ?
C1 C2 C3 117.36(15) . . ?
C3 C2 H2A 121.3 . . ?
C2 C3 H3 119.3 . . ?
C4 C3 C2 121.46(16) . . ?
C4 C3 H3 119.3 . . ?
C3 C4 H4 119.9 . . ?
C3 C4 C5 120.30(17) . . ?
C5 C4 H4 119.9 . . ?
C4 C5 H5 120.4 . . ?
C6 C5 C4 119.29(16) . . ?
C6 C5 H5 120.4 . . ?
C1 C6 C7 109.01(13) . . ?
C5 C6 C1 119.57(15) . . ?
C5 C6 C7 131.41(14) . . ?
C6 C7 C8 111.39(12) . . ?
C6 C7 C16 113.48(12) . . ?
C6 C7 C18 101.74(12) . . ?
C16 C7 C8 109.02(12) . . ?
C16 C7 C18 109.90(13) . . ?
C18 C7 C8 111.16(12) . . ?
C7 C8 H8A 108.5 . . ?
C7 C8 H8B 108.5 . . ?
H8A C8 H8B 107.5 . . ?
C9 C8 C7 115.23(11) . . ?
C9 C8 H8A 108.5 . . ?
C9 C8 H8B 108.5 . . ?
O2 C9 C8 111.61(12) . . ?
O2 C9 H9 106.8 . . ?
O2 C9 C10 111.93(11) . . ?
C8 C9 H9 106.8 . . ?
C10 C9 C8 112.43(11) . . ?
C10 C9 H9 106.8 . . ?
C11 C10 C9 119.92(14) . . ?
C11 C10 C15 118.42(13) . . ?
C15 C10 C9 121.66(14) . . ?
C10 C11 H11 119.4 . . ?
C10 C11 C12 121.12(16) . . ?
C12 C11 H11 119.4 . . ?
C11 C12 H12 120.1 . . ?
C13 C12 C11 119.80(17) . . ?
C13 C12 H12 120.1 . . ?
C12 C13 H13 120.2 . . ?
C14 C13 C12 119.62(15) . . ?
C14 C13 H13 120.2 . . ?
C13 C14 H14 119.6 . . ?
C13 C14 C15 120.77(15) . . ?
C15 C14 H14 119.6 . . ?
C10 C15 H15 119.9 . . ?
C14 C15 C10 120.26(16) . . ?
C14 C15 H15 119.9 . . ?
C7 C16 H16A 109.5 . . ?
C7 C16 H16B 109.5 . . ?
C7 C16 H16C 109.5 . . ?
H16A C16 H16B 109.5 . . ?
H16A C16 H16C 109.5 . . ?
H16B C16 H16C 109.5 . . ?
N1 C17 H17A 109.5 . . ?
N1 C17 H17B 109.5 . . ?
N1 C17 H17C 109.5 . . ?
H17A C17 H17B 109.5 . . ?
H17A C17 H17C 109.5 . . ?
H17B C17 H17C 109.5 . . ?
O1 C18 N1 124.86(14) . . ?
O1 C18 C7 126.62(14) . . ?
N1 C18 C7 108.49(13) . . ?

loop_
_geom_bond_atom_site_label_1
_geom_bond_atom_site_label_2
_geom_bond_distance
_geom_bond_site_symmetry_2
_geom_bond_publ_flag
O1 C18 1.2180(19) . ?
O2 H2 0.8200 . ?
O2 C9 1.4235(18) . ?
N1 C1 1.402(2) . ?
N1 C17 1.448(2) . ?
N1 C18 1.363(2) . ?
C1 C2 1.380(2) . ?
C1 C6 1.396(2) . ?
C2 H2A 0.9300 . ?
C2 C3 1.388(3) . ?
C3 H3 0.9300 . ?
C3 C4 1.378(3) . ?
C4 H4 0.9300 . ?
C4 C5 1.392(2) . ?
C5 H5 0.9300 . ?
C5 C6 1.372(2) . ?
C6 C7 1.509(2) . ?
C7 C8 1.5492(18) . ?
C7 C16 1.527(2) . ?
C7 C18 1.529(2) . ?
C8 H8A 0.9700 . ?
C8 H8B 0.9700 . ?
C8 C9 1.523(2) . ?
C9 H9 0.9800 . ?
C9 C10 1.5171(19) . ?
C10 C11 1.374(2) . ?
C10 C15 1.389(2) . ?
C11 H11 0.9300 . ?
C11 C12 1.388(2) . ?
C12 H12 0.9300 . ?
C12 C13 1.374(3) . ?
C13 H13 0.9300 . ?
C13 C14 1.366(2) . ?
C14 H14 0.9300 . ?
C14 C15 1.383(2) . ?
C15 H15 0.9300 . ?
C16 H16A 0.9600 . ?
C16 H16B 0.9600 . ?
C16 H16C 0.9600 . ?
C17 H17A 0.9600 . ?
C17 H17B 0.9600 . ?
C17 H17C 0.9600 . ?

loop_
_geom_torsion_atom_site_label_1
_geom_torsion_atom_site_label_2
_geom_torsion_atom_site_label_3
_geom_torsion_atom_site_label_4
_geom_torsion
_geom_torsion_site_symmetry_1
_geom_torsion_site_symmetry_2
_geom_torsion_site_symmetry_3
_geom_torsion_site_symmetry_4
_geom_torsion_publ_flag
O2 C9 C10 C11 -113.09(16) . . . . ?
O2 C9 C10 C15 66.09(18) . . . . ?
N1 C1 C2 C3 -178.53(14) . . . . ?
N1 C1 C6 C5 179.47(13) . . . . ?
N1 C1 C6 C7 -1.61(16) . . . . ?
C1 N1 C18 O1 -173.89(13) . . . . ?
C1 N1 C18 C7 4.50(16) . . . . ?
C1 C2 C3 C4 -1.2(2) . . . . ?
C1 C6 C7 C8 -114.54(13) . . . . ?
C1 C6 C7 C16 121.97(14) . . . . ?
C1 C6 C7 C18 3.97(14) . . . . ?
C2 C1 C6 C5 -0.1(2) . . . . ?
C2 C1 C6 C7 178.84(13) . . . . ?
C2 C3 C4 C5 0.6(3) . . . . ?
C3 C4 C5 C6 0.3(3) . . . . ?
C4 C5 C6 C1 -0.6(2) . . . . ?
C4 C5 C6 C7 -179.19(15) . . . . ?
C5 C6 C7 C8 64.2(2) . . . . ?
C5 C6 C7 C16 -59.3(2) . . . . ?
C5 C6 C7 C18 -177.29(15) . . . . ?
C6 C1 C2 C3 0.9(2) . . . . ?
C6 C7 C8 C9 58.25(17) . . . . ?
C6 C7 C18 O1 173.29(14) . . . . ?
C6 C7 C18 N1 -5.07(15) . . . . ?
C7 C8 C9 O2 70.35(16) . . . . ?
C7 C8 C9 C10 -162.91(13) . . . . ?
C8 C7 C18 O1 -68.03(19) . . . . ?
C8 C7 C18 N1 113.62(13) . . . . ?
C8 C9 C10 C11 120.35(16) . . . . ?
C8 C9 C10 C15 -60.47(18) . . . . ?
C9 C10 C11 C12 179.34(16) . . . . ?
C9 C10 C15 C14 -178.94(14) . . . . ?
C10 C11 C12 C13 -0.3(3) . . . . ?
C11 C10 C15 C14 0.2(2) . . . . ?
C11 C12 C13 C14 0.2(3) . . . . ?
C12 C13 C14 C15 0.2(3) . . . . ?
C13 C14 C15 C10 -0.4(2) . . . . ?
C15 C10 C11 C12 0.1(3) . . . . ?
C16 C7 C8 C9 -175.76(13) . . . . ?
C16 C7 C18 O1 52.75(19) . . . . ?
C16 C7 C18 N1 -125.60(13) . . . . ?
C17 N1 C1 C2 -0.6(2) . . . . ?
C17 N1 C1 C6 179.89(14) . . . . ?
C17 N1 C18 O1 4.4(2) . . . . ?
C17 N1 C18 C7 -177.26(13) . . . . ?
C18 N1 C1 C2 177.64(14) . . . . ?
C18 N1 C1 C6 -1.87(17) . . . . ?
C18 C7 C8 C9 -54.45(18) . . . . ?
